data_2208559
loop_
_publ_author_name
'Zhang, Shu-Ping'
'Liu, Zhao-Di'
'Chen, Shui-Dheng'
'Yang, Song'
'Shao, Si-Chang'

_publ_section_title 4-(4-Methoxyphenyl)-5-(4-methylphenyl)-3-(2-pyridyl)-4<i>H</i>-1,2,4-triazole
_journal_coeditor_code CI2030
_journal_issue 4
_journal_name_full 'Acta Crystallographica Section E'
_journal_page_first o1516
_journal_page_last o1517
_journal_paper_doi 10.1107/S1600536806009718
_journal_volume 62
_journal_year 2006
_chemical_formula_iupac 'C21 H18 N4 O'
_chemical_formula_moiety 'C21 H18 N4 O'
_chemical_formula_sum 'C21 H18 N4 O'
_chemical_formula_weight 342.39
_chemical_name_systematic
;
4-(4-Methoxyphenyl)-5-(4-methylphenyl)-3-(2-pyridyl)-4H-1,2,4-triazole
;
_space_group_IT_number 14
_symmetry_cell_setting monoclinic
_symmetry_space_group_name_Hall '-P 2ybc'
_symmetry_space_group_name_H-M 'P 1 21/c 1'
_atom_sites_solution_hydrogens geom
_atom_sites_solution_primary direct
_atom_sites_solution_secondary difmap
_audit_creation_method SHELXL-97
_cell_angle_alpha 90.00
_cell_angle_beta 110.104(6)
_cell_angle_gamma 90.00
_cell_formula_units_Z 4
_cell_length_a 11.561(4)
_cell_length_b 19.044(7)
_cell_length_c 8.540(3)
_cell_measurement_reflns_used 2326
_cell_measurement_temperature 298(2)
_cell_measurement_theta_max 28.31
_cell_measurement_theta_min 2.82
_cell_volume 1765.7(11)
_computing_cell_refinement 'SAINT (Siemens, 1996)'
_computing_data_collection 'SMART (Siemens, 1996)'
_computing_data_reduction SAINT
_computing_molecular_graphics 'SHELXTL (Sheldrick, 1997b)'
_computing_publication_material SHELXTL
_computing_structure_refinement 'SHELXL97 (Sheldrick, 1997a)'
_computing_structure_solution 'SHELXS97 (Sheldrick, 1997a)'
_diffrn_ambient_temperature 298(2)
_diffrn_measured_fraction_theta_full 0.988
_diffrn_measured_fraction_theta_max 0.988
_diffrn_measurement_device_type 'Bruker SMART CCD area-detector'
_diffrn_measurement_method '\f and \w'
_diffrn_radiation_monochromator graphite
_diffrn_radiation_source 'fine-focus sealed tube'
_diffrn_radiation_type MoK\a
_diffrn_radiation_wavelength 0.71073
_diffrn_reflns_av_R_equivalents 0.0722
_diffrn_reflns_av_sigmaI/netI 0.1071
_diffrn_reflns_limit_h_max 14
_diffrn_reflns_limit_h_min -15
_diffrn_reflns_limit_k_max 24
_diffrn_reflns_limit_k_min -25
_diffrn_reflns_limit_l_max 11
_diffrn_reflns_limit_l_min -11
_diffrn_reflns_number 15954
_diffrn_reflns_theta_full 28.31
_diffrn_reflns_theta_max 28.31
_diffrn_reflns_theta_min 1.88
_diffrn_standards_number 0
_exptl_absorpt_coefficient_mu 0.082
_exptl_absorpt_correction_T_max 0.9935
_exptl_absorpt_correction_T_min 0.9808
_exptl_absorpt_correction_type multi-scan
_exptl_absorpt_process_details '(SADABS; Sheldrick, 1996)'
_exptl_crystal_colour colourless
_exptl_crystal_density_diffrn 1.288
_exptl_crystal_density_method 'not measured'
_exptl_crystal_description Plate
_exptl_crystal_F_000 720
_exptl_crystal_size_max 0.24
_exptl_crystal_size_mid 0.10
_exptl_crystal_size_min 0.08
_refine_diff_density_max 0.210
_refine_diff_density_min -0.162
_refine_ls_extinction_coef 0.0062(6)
_refine_ls_extinction_expression Fc^*^=kFc[1+0.001xFc^2^\l^3^/sin(2\q)]^-1/4^
_refine_ls_extinction_method SHELXL97
_refine_ls_goodness_of_fit_ref 0.919
_refine_ls_hydrogen_treatment constr
_refine_ls_matrix_type full
_refine_ls_number_parameters 238
_refine_ls_number_reflns 4349
_refine_ls_number_restraints 0
_refine_ls_restrained_S_all 0.919
_refine_ls_R_factor_all 0.1467
_refine_ls_R_factor_gt 0.0456
_refine_ls_shift/su_max 0.001
_refine_ls_shift/su_mean 0.000
_refine_ls_structure_factor_coef Fsqd
_refine_ls_weighting_details 'calc w=1/[\s^2^(Fo^2^)+(0.03P)^2^] where P=(Fo^2^+2Fc^2^)/3'
_refine_ls_weighting_scheme calc
_refine_ls_wR_factor_gt 0.0847
_refine_ls_wR_factor_ref 0.0961
_reflns_number_gt 1628
_reflns_number_total 4349
_reflns_threshold_expression I>2\s(I)
_cod_data_source_file ci2030.cif
_cod_data_source_block I
_cod_depositor_comments
;
The following automatic conversions were performed:
'_symmetry_cell_setting' value 'Monoclinic' changed to 'monoclinic'
according to '/home/saulius/struct/CIF-dictionaries/cif_core.dic'
dictionary named 'cif_core.dic' version 2.4.1 from 2010-06-29.

Automatic conversion script
Id: cif_fix_enum 1527 2010-12-29 10:47:43Z saulius 

The following automatic conversions were performed:

'_symmetry_cell_setting' value 'Monoclinic' changed to 'monoclinic'
according to /home/saulius/struct/CIF-dictionaries/cif_core.dic
dictionary named 'cif_core.dic' version 2.4.1 from 2010-06-29.

Automatic conversion script
Id: cif_fix_values 1715 2011-07-08 13:25:40Z adriana 
;
_cod_original_sg_symbol_H-M 'P 21/c'
_cod_database_code 2208559
_cod_database_fobs_code 2208559

loop_
_symmetry_equiv_pos_as_xyz
'x, y, z'
'-x, y+1/2, -z+1/2'
'-x, -y, -z'
'x, -y-1/2, z-1/2'

loop_
_atom_site_type_symbol
_atom_site_label
_atom_site_fract_x
_atom_site_fract_y
_atom_site_fract_z
_atom_site_U_iso_or_equiv
_atom_site_adp_type
_atom_site_calc_flag
_atom_site_refinement_flags
_atom_site_occupancy
C C1 0.15087(17) 0.20469(10) 0.1987(2) 0.0426(5) Uani d . 1
C C2 0.17964(16) 0.09156(10) 0.2021(2) 0.0415(5) Uani d . 1
C C3 0.23577(16) 0.02124(10) 0.2115(2) 0.0425(5) Uani d . 1
C C4 0.17674(17) -0.03041(10) 0.1002(2) 0.0517(5) Uani d . 1
H H4 0.1021 -0.0211 0.0163 0.062 Uiso calc R 1
C C5 0.2292(2) -0.09590(11) 0.1143(3) 0.0606(6) Uani d . 1
H H5 0.1913 -0.1314 0.0394 0.073 Uiso calc R 1
C C6 0.33818(19) -0.10783(11) 0.2406(3) 0.0618(6) Uani d . 1
H H6 0.3752 -0.1518 0.2546 0.074 Uiso calc R 1
C C7 0.39222(18) -0.05329(11) 0.3470(3) 0.0613(6) Uani d . 1
H H7 0.4670 -0.0618 0.4314 0.074 Uiso calc R 1
C C8 0.36541(16) 0.16294(9) 0.2224(2) 0.0378(5) Uani d . 1
C C9 0.40031(17) 0.13653(10) 0.0946(2) 0.0476(5) Uani d . 1
H H9 0.3426 0.1150 0.0031 0.057 Uiso calc R 1
C C10 0.52113(18) 0.14236(10) 0.1036(3) 0.0512(5) Uani d . 1
H H10 0.5454 0.1237 0.0191 0.061 Uiso calc R 1
C C11 0.60635(16) 0.17561(10) 0.2368(3) 0.0447(5) Uani d . 1
C C12 0.57167(16) 0.20300(9) 0.3629(2) 0.0476(5) Uani d . 1
H H12 0.6290 0.2258 0.4527 0.057 Uiso calc R 1
C C13 0.45017(16) 0.19631(9) 0.3549(2) 0.0445(5) Uani d . 1
H H13 0.4261 0.2146 0.4399 0.053 Uiso calc R 1
C C14 0.82182(17) 0.19637(11) 0.3806(3) 0.0748(7) Uani d . 1
H H14A 0.8153 0.2447 0.4084 0.112 Uiso calc R 1
H H14B 0.8991 0.1889 0.3644 0.112 Uiso calc R 1
H H14C 0.8174 0.1669 0.4696 0.112 Uiso calc R 1
C C15 0.16373(16) 0.28110(10) 0.1971(2) 0.0416(5) Uani d . 1
C C16 0.24370(17) 0.31427(11) 0.1319(2) 0.0512(5) Uani d . 1
H H16 0.2958 0.2873 0.0940 0.061 Uiso calc R 1
C C17 0.24756(18) 0.38675(11) 0.1219(2) 0.0534(6) Uani d . 1
H H17 0.3028 0.4077 0.0789 0.064 Uiso calc R 1
C C18 0.17045(19) 0.42831(11) 0.1751(2) 0.0532(6) Uani d . 1
C C19 0.09061(18) 0.39530(11) 0.2402(2) 0.0568(6) Uani d . 1
H H19 0.0378 0.4224 0.2763 0.068 Uiso calc R 1
C C20 0.08702(16) 0.32276(10) 0.2531(2) 0.0491(5) Uani d . 1
H H20 0.0333 0.3020 0.2992 0.059 Uiso calc R 1
C C21 0.1731(2) 0.50733(10) 0.1591(3) 0.0807(7) Uani d . 1
H H21A 0.2494 0.5252 0.2351 0.121 Uiso calc R 1
H H21B 0.1057 0.5275 0.1848 0.121 Uiso calc R 1
H H21C 0.1660 0.5195 0.0470 0.121 Uiso calc R 1
N N1 0.04477(14) 0.17358(8) 0.18085(19) 0.0518(5) Uani d . 1
N N2 0.06394(14) 0.10147(9) 0.1831(2) 0.0518(5) Uani d . 1
N N3 0.23972(13) 0.15442(8) 0.21387(17) 0.0385(4) Uani d . 1
N N4 0.34356(14) 0.01118(8) 0.33622(19) 0.0535(5) Uani d . 1
O O1 0.72343(11) 0.17939(7) 0.23113(18) 0.0630(4) Uani d . 1

loop_
_atom_site_aniso_label
_atom_site_aniso_U_11
_atom_site_aniso_U_22
_atom_site_aniso_U_33
_atom_site_aniso_U_12
_atom_site_aniso_U_13
_atom_site_aniso_U_23
C1 0.0374(11) 0.0456(13) 0.0442(12) -0.0009(10) 0.0133(10) -0.0044(10)
C2 0.0373(12) 0.0440(13) 0.0426(12) -0.0065(10) 0.0129(10) -0.0060(10)
C3 0.0363(11) 0.0431(13) 0.0474(13) -0.0032(10) 0.0133(10) -0.0007(11)
C4 0.0461(12) 0.0508(14) 0.0531(14) -0.0037(11) 0.0106(10) -0.0047(12)
C5 0.0708(16) 0.0462(15) 0.0606(15) -0.0071(12) 0.0171(13) -0.0133(12)
C6 0.0687(15) 0.0439(13) 0.0665(16) 0.0048(12) 0.0151(13) -0.0064(12)
C7 0.0587(14) 0.0519(15) 0.0635(16) 0.0080(12) 0.0085(12) -0.0017(12)
C8 0.0353(11) 0.0389(12) 0.0403(12) 0.0015(9) 0.0144(10) 0.0020(10)
C9 0.0452(13) 0.0540(14) 0.0423(13) -0.0059(10) 0.0133(10) -0.0049(10)
C10 0.0490(13) 0.0606(14) 0.0505(14) -0.0002(11) 0.0256(11) -0.0083(11)
C11 0.0387(12) 0.0436(13) 0.0566(14) 0.0001(10) 0.0226(11) 0.0024(11)
C12 0.0410(12) 0.0503(13) 0.0487(13) -0.0082(10) 0.0117(10) -0.0077(11)
C13 0.0424(12) 0.0501(13) 0.0442(13) -0.0048(10) 0.0188(10) -0.0098(10)
C14 0.0417(13) 0.0766(17) 0.104(2) -0.0082(12) 0.0224(14) -0.0152(15)
C15 0.0377(11) 0.0464(13) 0.0412(12) 0.0041(10) 0.0141(10) -0.0023(10)
C16 0.0537(13) 0.0555(15) 0.0505(14) 0.0106(11) 0.0257(11) 0.0036(11)
C17 0.0614(14) 0.0486(14) 0.0531(14) 0.0016(11) 0.0236(12) 0.0083(11)
C18 0.0617(14) 0.0450(14) 0.0496(14) 0.0040(12) 0.0149(12) 0.0034(11)
C19 0.0547(14) 0.0517(15) 0.0640(16) 0.0090(12) 0.0206(12) -0.0066(12)
C20 0.0440(12) 0.0504(14) 0.0549(14) 0.0008(10) 0.0197(11) -0.0037(11)
C21 0.1080(19) 0.0472(15) 0.0924(19) 0.0039(13) 0.0416(16) 0.0031(13)
N1 0.0434(10) 0.0470(11) 0.0629(12) -0.0019(9) 0.0156(9) -0.0059(9)
N2 0.0388(10) 0.0491(12) 0.0662(12) -0.0049(9) 0.0165(9) -0.0078(9)
N3 0.0343(9) 0.0386(10) 0.0431(10) 0.0003(8) 0.0138(8) -0.0022(8)
N4 0.0542(11) 0.0425(11) 0.0560(12) 0.0028(9) 0.0090(9) -0.0032(9)
O1 0.0405(8) 0.0830(11) 0.0714(10) -0.0036(8) 0.0269(8) -0.0018(9)

loop_
_atom_type_symbol
_atom_type_description
_atom_type_scat_dispersion_real
_atom_type_scat_dispersion_imag
_atom_type_scat_source
C C 0.0033 0.0016 'International Tables Vol C Tables 4.2.6.8 and 6.1.1.4'
H H 0.0000 0.0000 'International Tables Vol C Tables 4.2.6.8 and 6.1.1.4'
N N 0.0061 0.0033 'International Tables Vol C Tables 4.2.6.8 and 6.1.1.4'
O O 0.0106 0.0060 'International Tables Vol C Tables 4.2.6.8 and 6.1.1.4'

loop_
_geom_angle_atom_site_label_1
_geom_angle_atom_site_label_2
_geom_angle_atom_site_label_3
_geom_angle
N1 C1 N3 109.36(16)
N1 C1 C15 122.51(17)
N3 C1 C15 128.12(17)
N2 C2 N3 110.79(16)
N2 C2 C3 123.36(16)
N3 C2 C3 125.84(16)
N4 C3 C4 123.35(18)
N4 C3 C2 116.21(16)
C4 C3 C2 120.42(17)
C5 C4 C3 119.32(18)
C5 C4 H4 120.3
C3 C4 H4 120.3
C6 C5 C4 118.63(19)
C6 C5 H5 120.7
C4 C5 H5 120.7
C5 C6 C7 118.7(2)
C5 C6 H6 120.6
C7 C6 H6 120.6
N4 C7 C6 124.03(19)
N4 C7 H7 118.0
C6 C7 H7 118.0
C13 C8 C9 120.02(17)
C13 C8 N3 121.12(16)
C9 C8 N3 118.87(16)
C10 C9 C8 119.50(18)
C10 C9 H9 120.3
C8 C9 H9 120.3
C11 C10 C9 120.51(19)
C11 C10 H10 119.7
C9 C10 H10 119.7
O1 C11 C12 124.36(18)
O1 C11 C10 115.43(18)
C12 C11 C10 120.21(17)
C11 C12 C13 119.28(18)
C11 C12 H12 120.4
C13 C12 H12 120.4
C8 C13 C12 120.46(18)
C8 C13 H13 119.8
C12 C13 H13 119.8
O1 C14 H14A 109.5
O1 C14 H14B 109.5
H14A C14 H14B 109.5
O1 C14 H14C 109.5
H14A C14 H14C 109.5
H14B C14 H14C 109.5
C16 C15 C20 118.07(18)
C16 C15 C1 122.76(17)
C20 C15 C1 119.03(18)
C17 C16 C15 121.28(19)
C17 C16 H16 119.4
C15 C16 H16 119.4
C18 C17 C16 120.9(2)
C18 C17 H17 119.6
C16 C17 H17 119.6
C17 C18 C19 117.9(2)
C17 C18 C21 120.3(2)
C19 C18 C21 121.8(2)
C18 C19 C20 121.8(2)
C18 C19 H19 119.1
C20 C19 H19 119.1
C19 C20 C15 120.02(19)
C19 C20 H20 120.0
C15 C20 H20 120.0
C18 C21 H21A 109.5
C18 C21 H21B 109.5
H21A C21 H21B 109.5
C18 C21 H21C 109.5
H21A C21 H21C 109.5
H21B C21 H21C 109.5
C1 N1 N2 107.68(15)
C2 N2 N1 107.24(15)
C2 N3 C1 104.92(14)
C2 N3 C8 125.44(15)
C1 N3 C8 129.34(15)
C7 N4 C3 115.94(17)
C11 O1 C14 118.28(16)

loop_
_geom_bond_atom_site_label_1
_geom_bond_atom_site_label_2
_geom_bond_distance
C1 N1 1.323(2)
C1 N3 1.377(2)
C1 C15 1.463(2)
C2 N2 1.305(2)
C2 N3 1.370(2)
C2 C3 1.478(2)
C3 N4 1.346(2)
C3 C4 1.375(2)
C4 C5 1.374(2)
C4 H4 0.93
C5 C6 1.367(2)
C5 H5 0.93
C6 C7 1.380(3)
C6 H6 0.93
C7 N4 1.340(2)
C7 H7 0.93
C8 C13 1.372(2)
C8 C9 1.382(2)
C8 N3 1.439(2)
C9 C10 1.377(2)
C9 H9 0.93
C10 C11 1.377(2)
C10 H10 0.93
C11 O1 1.373(2)
C11 C12 1.375(2)
C12 C13 1.388(2)
C12 H12 0.93
C13 H13 0.93
C14 O1 1.425(2)
C14 H14A 0.96
C14 H14B 0.96
C14 H14C 0.96
C15 C16 1.385(2)
C15 C20 1.391(2)
C16 C17 1.384(2)
C16 H16 0.93
C17 C18 1.380(3)
C17 H17 0.93
C18 C19 1.381(3)
C18 C21 1.512(3)
C19 C20 1.387(3)
C19 H19 0.93
C20 H20 0.93
C21 H21A 0.96
C21 H21B 0.96
C21 H21C 0.96
N1 N2 1.390(2)

loop_
_geom_hbond_atom_site_label_D
_geom_hbond_atom_site_label_H
_geom_hbond_atom_site_label_A
_geom_hbond_site_symmetry_A
_geom_hbond_distance_DH
_geom_hbond_distance_HA
_geom_hbond_distance_DA
_geom_hbond_angle_DHA
C4 H4 N2 3_555 0.93 2.58 3.286(3) 133
C7 H7 N4 3_656 0.93 2.58 3.408(3) 148

loop_
_geom_torsion_atom_site_label_1
_geom_torsion_atom_site_label_2
_geom_torsion_atom_site_label_3
_geom_torsion_atom_site_label_4
_geom_torsion
N2 C2 C3 N4 -132.57(19)
N3 C2 C3 N4 46.5(3)
N2 C2 C3 C4 45.5(3)
N3 C2 C3 C4 -135.43(19)
N4 C3 C4 C5 -0.4(3)
C2 C3 C4 C5 -178.27(17)
C3 C4 C5 C6 0.9(3)
C4 C5 C6 C7 -1.2(3)
C5 C6 C7 N4 1.0(3)
C13 C8 C9 C10 1.7(3)
N3 C8 C9 C10 -177.99(16)
C8 C9 C10 C11 -1.5(3)
C9 C10 C11 O1 -178.90(17)
C9 C10 C11 C12 0.4(3)
O1 C11 C12 C13 179.68(17)
C10 C11 C12 C13 0.4(3)
C9 C8 C13 C12 -0.9(3)
N3 C8 C13 C12 178.81(16)
C11 C12 C13 C8 -0.2(3)
N1 C1 C15 C16 -145.98(19)
N3 C1 C15 C16 32.4(3)
N1 C1 C15 C20 29.6(3)
N3 C1 C15 C20 -151.98(18)
C20 C15 C16 C17 -0.1(3)
C1 C15 C16 C17 175.52(17)
C15 C16 C17 C18 -0.8(3)
C16 C17 C18 C19 0.7(3)
C16 C17 C18 C21 -178.26(18)
C17 C18 C19 C20 0.2(3)
C21 C18 C19 C20 179.20(19)
C18 C19 C20 C15 -1.1(3)
C16 C15 C20 C19 1.1(3)
C1 C15 C20 C19 -174.75(17)
N3 C1 N1 N2 -0.5(2)
C15 C1 N1 N2 178.20(16)
N3 C2 N2 N1 0.4(2)
C3 C2 N2 N1 179.60(16)
C1 N1 N2 C2 0.1(2)
N2 C2 N3 C1 -0.6(2)
C3 C2 N3 C1 -179.84(17)
N2 C2 N3 C8 -174.86(16)
C3 C2 N3 C8 5.9(3)
N1 C1 N3 C2 0.67(19)
C15 C1 N3 C2 -177.90(18)
N1 C1 N3 C8 174.57(17)
C15 C1 N3 C8 -4.0(3)
C13 C8 N3 C2 -121.66(19)
C9 C8 N3 C2 58.1(2)
C13 C8 N3 C1 65.6(2)
C9 C8 N3 C1 -114.7(2)
C6 C7 N4 C3 -0.5(3)
C4 C3 N4 C7 0.2(3)
C2 C3 N4 C7 178.13(17)
C12 C11 O1 C14 16.4(3)
C10 C11 O1 C14 -164.28(17)

loop_
_cod_related_entry_id
_cod_related_entry_database
_cod_related_entry_code
1 ChemSpider 21128592
